data_1556291
loop_
_publ_author_name
'Wheaton, Craig A.'
'Hayes, Paul G.'

_publ_section_title
;
 Exploring the versatility of a bis(phosphinimine) pincer ligand: effect
 of sterics on structure and lactide polymerization activity of cationic
 zinc complexes
;
_journal_issue 1
_journal_name_full 'Catal. Sci. Technol.'
_journal_page_first 125
_journal_paper_doi 10.1039/C1CY00306B
_journal_volume 2
_journal_year 2012
_chemical_formula_sum 'C80.65 H63.86 B N2 O P2 Zn'
_chemical_formula_weight 1215.12
_space_group_IT_number 2
_space_group_name_Hall '-P 1'
_space_group_name_H-M_alt 'P -1'
_symmetry_cell_setting triclinic
_symmetry_space_group_name_H-M 'P -1'
_atom_sites_solution_hydrogens geom
_atom_sites_solution_primary direct
_atom_sites_solution_secondary difmap
_audit_creation_method SHELXL-97
_cell_angle_alpha 101.9740(10)
_cell_angle_beta 91.1140(10)
_cell_angle_gamma 95.2960(10)
_cell_formula_units_Z 2
_cell_length_a 9.9023(5)
_cell_length_b 16.8670(9)
_cell_length_c 20.7112(11)
_cell_measurement_reflns_used 9956
_cell_measurement_temperature 173(2)
_cell_measurement_theta_max 56.676
_cell_measurement_theta_min 4.607
_cell_volume 3366.9(3)
_computing_structure_refinement 'SHELXL-97 (Sheldrick, 1997)'
_computing_structure_solution 'SHELXS-97 (Sheldrick, 1990)'
_diffrn_ambient_temperature 173(2)
_diffrn_measured_fraction_theta_full 0.997
_diffrn_measured_fraction_theta_max 0.997
_diffrn_radiation_monochromator graphite
_diffrn_radiation_source 'fine-focus sealed tube'
_diffrn_radiation_type MoK\a
_diffrn_radiation_wavelength 0.71073
_diffrn_reflns_av_R_equivalents 0.0212
_diffrn_reflns_av_sigmaI/netI 0.0217
_diffrn_reflns_limit_h_max 11
_diffrn_reflns_limit_h_min -11
_diffrn_reflns_limit_k_max 20
_diffrn_reflns_limit_k_min -20
_diffrn_reflns_limit_l_max 24
_diffrn_reflns_limit_l_min -24
_diffrn_reflns_number 40833
_diffrn_reflns_theta_full 25.03
_diffrn_reflns_theta_max 25.03
_diffrn_reflns_theta_min 2.58
_exptl_absorpt_coefficient_mu 0.459
_exptl_absorpt_correction_T_max 0.7456
_exptl_absorpt_correction_T_min 0.6873
_exptl_absorpt_correction_type multi-scan
_exptl_crystal_colour Colourless
_exptl_crystal_density_diffrn 1.199
_exptl_crystal_density_method 'not measured'
_exptl_crystal_description Block
_exptl_crystal_F_000 1270
_exptl_crystal_size_max 0.45
_exptl_crystal_size_mid 0.38
_exptl_crystal_size_min 0.21
_platon_squeeze_details
;
;
_refine_diff_density_max 0.684
_refine_diff_density_min -0.421
_refine_diff_density_rms 0.045
_refine_ls_extinction_method none
_refine_ls_goodness_of_fit_ref 1.069
_refine_ls_hydrogen_treatment constr
_refine_ls_matrix_type full
_refine_ls_number_parameters 829
_refine_ls_number_reflns 11870
_refine_ls_number_restraints 0
_refine_ls_restrained_S_all 1.069
_refine_ls_R_factor_all 0.0465
_refine_ls_R_factor_gt 0.0387
_refine_ls_shift/su_max 0.004
_refine_ls_shift/su_mean 0.000
_refine_ls_structure_factor_coef Fsqd
_refine_ls_weighting_details 'calc w=1/[\s^2^(Fo^2^)+(0.0543P)^2^+1.5755P] where P=(Fo^2^+2Fc^2^)/3'
_refine_ls_weighting_scheme calc
_refine_ls_wR_factor_gt 0.1026
_refine_ls_wR_factor_ref 0.1073
_reflns_number_gt 10042
_reflns_number_total 11870
_reflns_threshold_expression >2sigma(I)
_cod_data_source_file c1cy00306b.txt
_cod_data_source_block 6c
_cod_depositor_comments
;
The following automatic conversions were performed:

data item '_symmetry_cell_setting' value 'Triclinic' was changed to
'triclinic' in accordance with the
/home/saulius/struct/COD-crude-data/automatic-downloads/DataCite-retrospective/RSC/depositions/lib/dictionaries/cif_core.dic
dictionary named 'cif_core.dic' version 2.4.2 last updated on
2011-04-26.

Automatic conversion script
Id: cif_fix_values 6909 2019-04-08 15:41:33Z antanas 
;
_cod_original_sg_symbol_H-M P-1
_cod_database_code 1556291

loop_
_symmetry_equiv_pos_as_xyz
'x, y, z'
'-x, -y, -z'

loop_
_atom_site_label
_atom_site_type_symbol
_atom_site_fract_x
_atom_site_fract_y
_atom_site_fract_z
_atom_site_U_iso_or_equiv
_atom_site_adp_type
_atom_site_occupancy
_atom_site_symmetry_multiplicity
_atom_site_calc_flag
_atom_site_refinement_flags
_atom_site_disorder_assembly
_atom_site_disorder_group
Zn1 Zn 0.87340(2) 0.663868(14) 0.662342(11) 0.03189(8) Uani 1 1 d . . .
P1 P 0.99960(9) 0.50388(5) 0.68936(4) 0.02700(19) Uani 0.80 1 d P A 1
N1 N 0.8715(2) 0.55457(12) 0.68619(10) 0.0289(4) Uani 0.80 1 d P A 1
P1B P 0.9434(4) 0.4954(2) 0.70594(18) 0.0298(8) Uani 0.20 1 d P A 2
N1B N 0.9843(8) 0.5628(5) 0.6626(4) 0.0278(17) Uani 0.20 1 d P A 2
P2 P 0.96175(9) 0.81708(4) 0.78274(4) 0.02732(16) Uani 0.85 1 d P A 1
N2 N 0.9820(2) 0.76595(12) 0.70998(9) 0.0298(4) Uani 0.85 1 d P A 1
P2B P 1.0220(4) 0.8232(2) 0.7638(2) 0.0244(8) Uani 0.15 1 d P A 2
N2B N 0.8833(9) 0.7626(6) 0.7434(5) 0.019(2) Uani 0.15 1 d P A 2
O1 O 1.05172(16) 0.65586(8) 0.79533(7) 0.0389(4) Uani 1 1 d . A .
C1 C 1.0951(2) 0.58731(12) 0.81230(10) 0.0327(4) Uani 1 1 d . A .
B1 B 0.4682(2) 0.23107(15) 0.85998(12) 0.0336(5) Uani 1 1 d . . .
C1S C -0.0984(3) 0.94151(15) 0.01040(13) 0.0585(7) Uani 1 1 d . . .
H1S H -0.1665 0.9011 0.0176 0.070 Uiso 1 1 calc R . .
C2 C 1.0710(2) 0.51094(12) 0.77210(11) 0.0349(5) Uani 1 1 d . . .
C2S C 0.0193(3) 0.95738(15) 0.04863(13) 0.0577(7) Uani 1 1 d . . .
H2S H 0.0327 0.9279 0.0822 0.069 Uiso 1 1 calc R . .
C3 C 1.1238(2) 0.44840(13) 0.79653(11) 0.0354(5) Uani 1 1 d . A .
H3 H 1.1099 0.3941 0.7716 0.042 Uiso 1 1 calc R . .
C3S C 0.1186(3) 1.01594(16) 0.03858(13) 0.0581(7) Uani 1 1 d . . .
H3S H 0.2002 1.0269 0.0651 0.070 Uiso 1 1 calc R . .
C4 C 1.1965(2) 0.46446(13) 0.85706(11) 0.0353(5) Uani 1 1 d . . .
H4 H 1.2301 0.4205 0.8726 0.042 Uiso 1 1 calc R A .
C5 C 1.2210(2) 0.54215(13) 0.89490(10) 0.0340(5) Uani 1 1 d . A .
H5 H 1.2713 0.5520 0.9358 0.041 Uiso 1 1 calc R . .
C6 C 1.1704(2) 0.60607(12) 0.87186(10) 0.0311(4) Uani 1 1 d . . .
C7 C 1.1764(2) 0.69427(12) 0.89283(10) 0.0308(4) Uani 1 1 d . A .
C8 C 1.2372(2) 0.75328(13) 0.94514(10) 0.0361(5) Uani 1 1 d . . .
H8 H 1.2883 0.7385 0.9794 0.043 Uiso 1 1 calc R A .
C9 C 1.2212(2) 0.83355(14) 0.94572(11) 0.0403(5) Uani 1 1 d . A .
H9 H 1.2641 0.8744 0.9806 0.048 Uiso 1 1 calc R . .
C10 C 1.1447(2) 0.85733(13) 0.89725(11) 0.0398(5) Uani 1 1 d . . .
H10 H 1.1355 0.9135 0.9001 0.048 Uiso 1 1 calc R A .
C11 C 1.0813(2) 0.79998(13) 0.84449(11) 0.0366(5) Uani 1 1 d . A .
C12 C 1.1033(2) 0.72007(12) 0.84463(10) 0.0332(5) Uani 1 1 d . . .
C13 C 0.9745(2) 0.92528(12) 0.78461(10) 0.0323(4) Uani 1 1 d . . .
C14 C 1.0976(2) 0.97078(14) 0.78234(11) 0.0405(5) Uani 1 1 d . A .
H14 H 1.1800 0.9464 0.7840 0.049 Uiso 1 1 calc R . .
C15 C 1.1008(3) 1.05124(15) 0.77761(12) 0.0484(6) Uani 1 1 d . . .
H15 H 1.1852 1.0822 0.7756 0.058 Uiso 1 1 calc R A .
C16 C 0.9810(3) 1.08654(14) 0.77576(13) 0.0496(6) Uani 1 1 d . A .
H16 H 0.9831 1.1419 0.7723 0.059 Uiso 1 1 calc R . .
C17 C 0.8580(2) 1.04195(14) 0.77890(13) 0.0474(6) Uani 1 1 d . . .
H17 H 0.7759 1.0668 0.7783 0.057 Uiso 1 1 calc R A .
C18 C 0.8546(2) 0.96145(13) 0.78297(11) 0.0389(5) Uani 1 1 d . A .
H18 H 0.7700 0.9306 0.7846 0.047 Uiso 1 1 calc R . .
C19 C 0.7920(2) 0.78108(13) 0.80425(12) 0.0396(5) Uani 1 1 d . . .
C20 C 0.7706(2) 0.77593(13) 0.86786(12) 0.0401(5) Uani 1 1 d . A .
H20 H 0.8447 0.7878 0.8993 0.048 Uiso 1 1 calc R . .
C21 C 0.6433(2) 0.75387(15) 0.88760(12) 0.0461(6) Uani 1 1 d . . .
H21 H 0.6294 0.7517 0.9325 0.055 Uiso 1 1 calc R A .
C22 C 0.5358(2) 0.73488(15) 0.84178(15) 0.0520(6) Uani 1 1 d . A .
H22 H 0.4477 0.7189 0.8548 0.062 Uiso 1 1 calc R . .
C23 C 0.5572(3) 0.73926(16) 0.77718(14) 0.0549(7) Uani 1 1 d . . .
H23 H 0.4839 0.7253 0.7453 0.066 Uiso 1 1 calc R A .
C24 C 0.6845(3) 0.76376(16) 0.75839(12) 0.0485(6) Uani 1 1 d . A .
H24 H 0.6982 0.7687 0.7141 0.058 Uiso 1 1 calc R . .
C25 C 1.0966(2) 0.79661(13) 0.67620(12) 0.0434(6) Uani 1 1 d . . .
C26 C 1.0692(3) 0.82936(17) 0.62371(13) 0.0561(7) Uani 1 1 d . A .
H26 H 0.9778 0.8353 0.6123 0.067 Uiso 1 1 calc R . .
C27 C 1.1722(3) 0.8542(2) 0.58657(14) 0.0713(9) Uani 1 1 d . . .
H27 H 1.1512 0.8760 0.5492 0.086 Uiso 1 1 calc R A .
C28 C 1.3048(3) 0.8479(2) 0.60318(15) 0.0671(8) Uani 1 1 d . A .
H28 H 1.3757 0.8662 0.5779 0.081 Uiso 1 1 calc R . .
C29 C 1.3348(3) 0.81514(18) 0.65608(15) 0.0601(7) Uani 1 1 d . . .
H29 H 1.4265 0.8098 0.6674 0.072 Uiso 1 1 calc R A .
C30 C 1.2313(3) 0.78969(17) 0.69319(14) 0.0572(7) Uani 1 1 d . A .
H30 H 1.2520 0.7675 0.7303 0.069 Uiso 1 1 calc R . .
C31 C 0.9632(2) 0.39573(12) 0.65600(10) 0.0334(5) Uani 1 1 d . . .
C32 C 0.8764(2) 0.34510(14) 0.68478(12) 0.0416(5) Uani 1 1 d . A .
H32 H 0.8359 0.3662 0.7252 0.050 Uiso 1 1 calc R . .
C33 C 0.8488(3) 0.26476(16) 0.65503(14) 0.0553(7) Uani 1 1 d . . .
H33 H 0.7881 0.2304 0.6745 0.066 Uiso 1 1 calc R A .
C34 C 0.9082(3) 0.23360(15) 0.59732(15) 0.0625(8) Uani 1 1 d . A .
H34 H 0.8876 0.1779 0.5767 0.075 Uiso 1 1 calc R . .
C35 C 0.9975(3) 0.28251(16) 0.56901(13) 0.0573(7) Uani 1 1 d . . .
H35 H 1.0401 0.2602 0.5296 0.069 Uiso 1 1 calc R A .
C36 C 1.0252(2) 0.36410(14) 0.59795(11) 0.0427(5) Uani 1 1 d . A .
H36 H 1.0861 0.3982 0.5783 0.051 Uiso 1 1 calc R . .
C37 C 1.1254(2) 0.55158(16) 0.64204(12) 0.0479(6) Uani 1 1 d . . .
C38 C 1.2578(2) 0.56236(15) 0.66437(13) 0.0493(6) Uani 1 1 d . A .
H38 H 1.2811 0.5474 0.7046 0.059 Uiso 1 1 calc R . .
C39 C 1.3577(3) 0.59430(17) 0.62971(17) 0.0635(8) Uani 1 1 d . . .
H39 H 1.4497 0.5999 0.6453 0.076 Uiso 1 1 calc R A .
C40 C 1.3250(4) 0.61813(18) 0.57248(18) 0.0770(10) Uani 1 1 d . A .
H40 H 1.3937 0.6415 0.5488 0.092 Uiso 1 1 calc R . .
C41 C 1.1899(4) 0.60781(19) 0.54924(16) 0.0746(9) Uani 1 1 d . . .
H41 H 1.1661 0.6247 0.5099 0.089 Uiso 1 1 calc R A .
C42 C 1.0907(3) 0.57275(18) 0.58383(14) 0.0589(7) Uani 1 1 d . A .
H42 H 0.9992 0.5634 0.5673 0.071 Uiso 1 1 calc R . .
C43 C 0.7484(2) 0.52411(15) 0.71313(12) 0.0457(6) Uani 1 1 d . . .
C44 C 0.7206(3) 0.55189(15) 0.77963(12) 0.0482(6) Uani 1 1 d . A .
H44 H 0.7873 0.5865 0.8085 0.058 Uiso 1 1 calc R . .
C45 C 0.5986(3) 0.52966(16) 0.80310(13) 0.0489(6) Uani 1 1 d . . .
H45 H 0.5783 0.5507 0.8476 0.059 Uiso 1 1 calc R A .
C46 C 0.5046(3) 0.4763(2) 0.76175(14) 0.0595(7) Uani 1 1 d . A .
H46 H 0.4208 0.4588 0.7784 0.071 Uiso 1 1 calc R . .
C47 C 0.5313(2) 0.44855(18) 0.69697(14) 0.0549(7) Uani 1 1 d . . .
H47 H 0.4649 0.4131 0.6685 0.066 Uiso 1 1 calc R A .
C48 C 0.6542(2) 0.47166(14) 0.67265(12) 0.0450(6) Uani 1 1 d . A .
H48 H 0.6732 0.4511 0.6278 0.054 Uiso 1 1 calc R . .
C49 C 0.7561(2) 0.66941(13) 0.58538(10) 0.0334(5) Uani 0.93 1 d P A 1
C50 C 0.7119(2) 0.74402(15) 0.57628(12) 0.0390(5) Uani 0.93 1 d P A 1
H50 H 0.7382 0.7924 0.6082 0.047 Uiso 0.93 1 calc PR A 1
C51 C 0.6312(3) 0.74798(18) 0.52178(13) 0.0477(6) Uani 0.93 1 d P A 1
H51 H 0.6039 0.7988 0.5164 0.057 Uiso 0.93 1 calc PR A 1
C52 C 0.5909(3) 0.6783(2) 0.47562(12) 0.0513(7) Uani 0.93 1 d P A 1
H52 H 0.5352 0.6809 0.4384 0.062 Uiso 0.93 1 calc PR A 1
C53 C 0.6310(3) 0.60524(18) 0.48335(12) 0.0498(7) Uani 0.93 1 d P A 1
H53 H 0.6038 0.5571 0.4513 0.060 Uiso 0.93 1 calc PR A 1
C54 C 0.7116(2) 0.60139(16) 0.53822(12) 0.0413(6) Uani 0.93 1 d P A 1
H54 H 0.7367 0.5499 0.5432 0.050 Uiso 0.93 1 calc PR A 1
C49B C 0.7561(2) 0.66941(13) 0.58538(10) 0.0334(5) Uani 0.07 1 d P A 2
H49A H 0.7600 0.6201 0.5510 0.050 Uiso 0.07 1 calc P B 2
H49B H 0.7877 0.7173 0.5680 0.050 Uiso 0.07 1 calc P C 2
H49C H 0.6623 0.6735 0.5990 0.050 Uiso 0.07 1 calc P D 2
C55 C 0.4064(2) 0.24049(13) 0.78781(10) 0.0342(5) Uani 1 1 d . . .
C56 C 0.2712(2) 0.25037(12) 0.77493(11) 0.0344(5) Uani 1 1 d . . .
H56 H 0.2123 0.2588 0.8108 0.041 Uiso 1 1 calc R . .
C57 C 0.2188(2) 0.24842(14) 0.71198(11) 0.0419(5) Uani 1 1 d . . .
H57 H 0.1258 0.2555 0.7057 0.050 Uiso 1 1 calc R . .
C58 C 0.3002(3) 0.23642(16) 0.65881(12) 0.0512(6) Uani 1 1 d . . .
H58 H 0.2643 0.2345 0.6156 0.061 Uiso 1 1 calc R . .
C59 C 0.4352(3) 0.22722(19) 0.66935(13) 0.0599(7) Uani 1 1 d . . .
H59 H 0.4932 0.2190 0.6331 0.072 Uiso 1 1 calc R . .
C60 C 0.4867(3) 0.22988(17) 0.73244(12) 0.0520(6) Uani 1 1 d . . .
H60 H 0.5804 0.2243 0.7384 0.062 Uiso 1 1 calc R . .
C61 C 0.4547(2) 0.13317(13) 0.86096(12) 0.0384(5) Uani 1 1 d . . .
C62 C 0.4702(2) 0.07364(15) 0.80433(14) 0.0495(6) Uani 1 1 d . . .
H62 H 0.4786 0.0898 0.7632 0.059 Uiso 1 1 calc R . .
C63 C 0.4737(3) -0.00820(17) 0.80558(18) 0.0651(8) Uani 1 1 d . . .
H63 H 0.4870 -0.0462 0.7660 0.078 Uiso 1 1 calc R . .
C64 C 0.4581(3) -0.03443(18) 0.8635(2) 0.0758(10) Uani 1 1 d . . .
H64 H 0.4607 -0.0903 0.8645 0.091 Uiso 1 1 calc R . .
C65 C 0.4387(3) 0.0217(2) 0.92023(19) 0.0717(9) Uani 1 1 d . . .
H65 H 0.4246 0.0043 0.9606 0.086 Uiso 1 1 calc R . .
C66 C 0.4397(3) 0.10377(16) 0.91876(14) 0.0516(6) Uani 1 1 d . . .
H66 H 0.4295 0.1415 0.9589 0.062 Uiso 1 1 calc R . .
C67 C 0.6301(2) 0.26396(13) 0.86678(10) 0.0323(4) Uani 1 1 d . . .
C68 C 0.7314(2) 0.21960(13) 0.88422(10) 0.0343(5) Uani 1 1 d . . .
H68 H 0.7068 0.1663 0.8910 0.041 Uiso 1 1 calc R . .
C69 C 0.8673(2) 0.25031(14) 0.89207(12) 0.0430(5) Uani 1 1 d . . .
H69 H 0.9334 0.2177 0.9035 0.052 Uiso 1 1 calc R . .
C70 C 0.9067(2) 0.32765(15) 0.88332(12) 0.0459(6) Uani 1 1 d . . .
H70 H 0.9991 0.3494 0.8899 0.055 Uiso 1 1 calc R . .
C71 C 0.8097(2) 0.37292(15) 0.86491(12) 0.0465(6) Uani 1 1 d . . .
H71 H 0.8353 0.4262 0.8582 0.056 Uiso 1 1 calc R . .
C72 C 0.6752(2) 0.34142(14) 0.85611(12) 0.0420(5) Uani 1 1 d . . .
H72 H 0.6107 0.3734 0.8423 0.050 Uiso 1 1 calc R . .
C73 C 0.3859(2) 0.28303(13) 0.92034(10) 0.0342(5) Uani 1 1 d . . .
C74 C 0.4368(2) 0.35867(14) 0.95883(11) 0.0413(5) Uani 1 1 d . . .
H74 H 0.5268 0.3794 0.9522 0.050 Uiso 1 1 calc R . .
C75 C 0.3626(3) 0.40493(15) 1.00622(12) 0.0511(6) Uani 1 1 d . . .
H75 H 0.4016 0.4563 1.0305 0.061 Uiso 1 1 calc R . .
C76 C 0.2331(3) 0.37668(18) 1.01803(12) 0.0541(7) Uani 1 1 d . . .
H76 H 0.1813 0.4084 1.0500 0.065 Uiso 1 1 calc R . .
C77 C 0.1792(2) 0.30147(17) 0.98281(12) 0.0496(6) Uani 1 1 d . . .
H77 H 0.0904 0.2805 0.9912 0.060 Uiso 1 1 calc R . .
C78 C 0.2539(2) 0.25644(15) 0.93523(11) 0.0407(5) Uani 1 1 d . . .
H78 H 0.2138 0.2050 0.9115 0.049 Uiso 1 1 calc R . .

loop_
_atom_site_aniso_label
_atom_site_aniso_U_11
_atom_site_aniso_U_22
_atom_site_aniso_U_33
_atom_site_aniso_U_23
_atom_site_aniso_U_13
_atom_site_aniso_U_12
Zn1 0.03598(14) 0.02827(13) 0.03152(14) 0.00824(10) -0.00475(10) 0.00045(10)
P1 0.0268(5) 0.0245(4) 0.0295(4) 0.0054(3) -0.0005(3) 0.0026(4)
N1 0.0278(11) 0.0275(11) 0.0315(11) 0.0071(9) 0.0003(9) 0.0021(8)
P1B 0.0276(19) 0.0298(16) 0.0308(18) 0.0041(13) -0.0010(14) 0.0023(15)
N1B 0.030(4) 0.033(5) 0.022(4) 0.005(3) 0.000(3) 0.008(3)
P2 0.0292(4) 0.0236(3) 0.0290(4) 0.0050(3) -0.0006(3) 0.0029(3)
N2 0.0319(11) 0.0273(10) 0.0300(10) 0.0061(8) 0.0007(9) 0.0018(8)
P2B 0.019(2) 0.0269(19) 0.028(2) 0.0079(15) 0.0064(16) 0.0002(16)
N2B 0.017(5) 0.019(5) 0.022(5) 0.003(4) -0.001(4) 0.003(4)
O1 0.0522(9) 0.0248(7) 0.0377(8) 0.0021(6) -0.0173(7) 0.0074(6)
C1 0.0342(11) 0.0284(10) 0.0367(11) 0.0093(9) -0.0066(9) 0.0048(8)
B1 0.0297(12) 0.0351(13) 0.0369(13) 0.0111(10) -0.0016(10) 0.0005(10)
C1S 0.080(2) 0.0355(13) 0.0532(16) -0.0019(12) 0.0279(15) -0.0107(13)
C2 0.0359(11) 0.0295(11) 0.0390(12) 0.0068(9) -0.0080(9) 0.0051(9)
C2S 0.094(2) 0.0388(14) 0.0396(14) 0.0035(11) 0.0203(14) 0.0078(14)
C3 0.0351(11) 0.0282(11) 0.0436(12) 0.0096(9) -0.0027(9) 0.0036(9)
C3S 0.0681(18) 0.0514(16) 0.0461(15) -0.0091(12) 0.0109(13) 0.0034(13)
C4 0.0335(11) 0.0341(11) 0.0428(12) 0.0182(10) -0.0028(9) 0.0048(9)
C5 0.0318(11) 0.0403(12) 0.0330(11) 0.0153(9) -0.0031(9) 0.0025(9)
C6 0.0276(10) 0.0340(11) 0.0320(11) 0.0085(9) -0.0010(8) 0.0022(8)
C7 0.0292(10) 0.0339(11) 0.0292(10) 0.0065(9) -0.0001(8) 0.0036(8)
C8 0.0343(11) 0.0435(12) 0.0292(11) 0.0049(9) -0.0030(9) 0.0040(9)
C9 0.0437(13) 0.0379(12) 0.0337(11) -0.0032(9) -0.0089(10) 0.0013(10)
C10 0.0465(13) 0.0297(11) 0.0394(12) 0.0000(9) -0.0066(10) 0.0026(9)
C11 0.0433(12) 0.0299(11) 0.0354(11) 0.0038(9) -0.0068(9) 0.0053(9)
C12 0.0371(11) 0.0283(11) 0.0317(11) 0.0017(8) -0.0067(9) 0.0013(9)
C13 0.0373(11) 0.0257(10) 0.0324(11) 0.0020(8) -0.0019(9) 0.0049(8)
C14 0.0345(12) 0.0419(13) 0.0441(13) 0.0058(10) 0.0026(10) 0.0052(10)
C15 0.0458(14) 0.0444(14) 0.0541(15) 0.0143(11) -0.0004(11) -0.0092(11)
C16 0.0626(16) 0.0266(11) 0.0597(16) 0.0117(11) -0.0026(12) 0.0002(11)
C17 0.0451(14) 0.0387(13) 0.0602(15) 0.0095(11) 0.0001(11) 0.0155(11)
C18 0.0343(11) 0.0350(12) 0.0463(13) 0.0072(10) 0.0007(10) 0.0014(9)
C19 0.0346(12) 0.0377(12) 0.0532(14) 0.0203(10) 0.0119(10) 0.0124(9)
C20 0.0356(12) 0.0322(11) 0.0500(14) 0.0044(10) -0.0044(10) 0.0013(9)
C21 0.0499(14) 0.0513(14) 0.0402(13) 0.0128(11) 0.0140(11) 0.0119(11)
C22 0.0315(12) 0.0476(14) 0.0812(19) 0.0221(13) 0.0143(12) 0.0035(10)
C23 0.0487(15) 0.0506(15) 0.0610(17) 0.0026(13) -0.0195(13) 0.0074(12)
C24 0.0520(15) 0.0587(16) 0.0392(13) 0.0120(11) 0.0077(11) 0.0227(12)
C25 0.0476(13) 0.0328(12) 0.0544(14) 0.0150(11) 0.0210(11) 0.0101(10)
C26 0.0459(14) 0.0639(17) 0.0599(16) 0.0223(14) -0.0016(12) -0.0080(12)
C27 0.0672(19) 0.103(3) 0.0481(16) 0.0338(16) 0.0021(14) -0.0083(17)
C28 0.0587(18) 0.084(2) 0.0624(18) 0.0266(16) 0.0227(14) -0.0042(15)
C29 0.0420(14) 0.0680(18) 0.0744(19) 0.0235(15) 0.0146(13) 0.0051(13)
C30 0.0594(16) 0.0640(17) 0.0619(17) 0.0342(14) 0.0234(13) 0.0255(13)
C31 0.0320(11) 0.0289(10) 0.0378(11) 0.0033(9) -0.0055(9) 0.0054(8)
C32 0.0326(11) 0.0487(14) 0.0436(13) 0.0086(11) 0.0036(10) 0.0060(10)
C33 0.0516(15) 0.0463(15) 0.0660(17) 0.0163(13) -0.0059(13) -0.0145(12)
C34 0.084(2) 0.0286(13) 0.0666(18) -0.0051(12) -0.0147(16) -0.0007(13)
C35 0.0737(18) 0.0499(16) 0.0449(14) -0.0040(12) 0.0066(13) 0.0194(14)
C36 0.0434(13) 0.0418(13) 0.0438(13) 0.0106(10) 0.0053(10) 0.0037(10)
C37 0.0379(13) 0.0544(15) 0.0441(14) -0.0028(11) 0.0105(10) -0.0049(11)
C38 0.0445(14) 0.0440(14) 0.0575(15) 0.0091(12) 0.0066(12) -0.0029(11)
C39 0.0382(14) 0.0537(16) 0.095(2) 0.0102(16) 0.0152(14) -0.0026(12)
C40 0.088(2) 0.0531(18) 0.093(2) 0.0243(17) 0.049(2) -0.0043(16)
C41 0.112(3) 0.0592(18) 0.0622(19) 0.0239(15) 0.0159(19) 0.0321(19)
C42 0.0518(16) 0.0688(18) 0.0570(17) 0.0067(14) 0.0119(13) 0.0228(14)
C43 0.0374(12) 0.0439(13) 0.0500(14) -0.0011(11) 0.0113(10) -0.0041(10)
C44 0.0496(14) 0.0421(13) 0.0474(14) -0.0013(11) 0.0130(11) -0.0017(11)
C45 0.0486(14) 0.0594(16) 0.0469(14) 0.0232(12) 0.0172(12) 0.0173(12)
C46 0.0314(13) 0.094(2) 0.0618(17) 0.0353(16) 0.0091(12) 0.0077(13)
C47 0.0308(12) 0.0709(18) 0.0646(17) 0.0214(14) -0.0076(11) -0.0011(12)
C48 0.0407(13) 0.0441(13) 0.0468(13) 0.0036(11) 0.0037(10) 0.0000(10)
C49 0.0319(11) 0.0382(11) 0.0319(11) 0.0114(9) -0.0012(9) 0.0032(9)
C50 0.0390(13) 0.0424(13) 0.0375(13) 0.0122(11) 0.0037(10) 0.0043(10)
C51 0.0431(14) 0.0623(17) 0.0476(15) 0.0313(14) 0.0054(12) 0.0110(12)
C52 0.0424(14) 0.082(2) 0.0328(13) 0.0218(14) -0.0024(11) 0.0029(14)
C53 0.0481(15) 0.0649(18) 0.0306(13) -0.0011(12) -0.0007(11) 0.0008(13)
C54 0.0403(13) 0.0472(14) 0.0361(13) 0.0065(11) 0.0018(10) 0.0070(11)
C49B 0.0319(11) 0.0382(11) 0.0319(11) 0.0114(9) -0.0012(9) 0.0032(9)
C55 0.0341(11) 0.0315(11) 0.0371(11) 0.0082(9) -0.0009(9) 0.0015(9)
C56 0.0368(11) 0.0290(11) 0.0375(11) 0.0068(9) -0.0009(9) 0.0045(9)
C57 0.0421(12) 0.0379(12) 0.0457(13) 0.0077(10) -0.0072(10) 0.0085(10)
C58 0.0580(16) 0.0587(16) 0.0372(13) 0.0122(11) -0.0073(11) 0.0049(12)
C59 0.0526(16) 0.090(2) 0.0406(14) 0.0195(14) 0.0084(12) 0.0109(14)
C60 0.0386(13) 0.0757(18) 0.0443(14) 0.0179(13) 0.0012(11) 0.0071(12)
C61 0.0231(10) 0.0374(12) 0.0552(14) 0.0134(10) -0.0032(9) -0.0027(9)
C62 0.0359(12) 0.0419(13) 0.0671(17) 0.0042(12) 0.0012(11) 0.0020(10)
C63 0.0406(14) 0.0411(15) 0.106(2) -0.0013(16) 0.0017(15) 0.0019(11)
C64 0.0508(17) 0.0395(16) 0.140(3) 0.027(2) -0.0001(19) 0.0020(13)
C65 0.0657(19) 0.0604(19) 0.101(3) 0.0483(19) -0.0020(17) -0.0038(15)
C66 0.0512(15) 0.0445(14) 0.0630(16) 0.0234(12) -0.0020(12) -0.0025(11)
C67 0.0307(11) 0.0348(11) 0.0321(11) 0.0102(9) 0.0005(8) 0.0002(9)
C68 0.0326(11) 0.0323(11) 0.0380(11) 0.0090(9) -0.0005(9) -0.0009(9)
C69 0.0329(12) 0.0445(13) 0.0531(14) 0.0142(11) -0.0053(10) 0.0038(10)
C70 0.0318(12) 0.0526(14) 0.0546(14) 0.0196(12) -0.0025(10) -0.0079(10)
C71 0.0436(13) 0.0426(13) 0.0572(15) 0.0249(12) 0.0010(11) -0.0078(10)
C72 0.0344(12) 0.0437(13) 0.0535(14) 0.0242(11) -0.0018(10) 0.0017(10)
C73 0.0333(11) 0.0365(11) 0.0352(11) 0.0134(9) -0.0043(9) 0.0036(9)
C74 0.0450(13) 0.0406(13) 0.0385(12) 0.0110(10) -0.0025(10) -0.0004(10)
C75 0.0706(18) 0.0419(14) 0.0402(13) 0.0065(11) -0.0041(12) 0.0080(12)
C76 0.0612(17) 0.0693(18) 0.0342(13) 0.0079(12) 0.0003(12) 0.0260(14)
C77 0.0363(12) 0.0762(18) 0.0382(13) 0.0148(13) -0.0002(10) 0.0095(12)
C78 0.0349(12) 0.0514(14) 0.0354(12) 0.0097(10) -0.0045(9) 0.0015(10)

loop_
_atom_type_symbol
_atom_type_description
_atom_type_scat_dispersion_real
_atom_type_scat_dispersion_imag
_atom_type_scat_source
C C 0.0033 0.0016 'International Tables Vol C Tables 4.2.6.8 and 6.1.1.4'
H H 0.0000 0.0000 'International Tables Vol C Tables 4.2.6.8 and 6.1.1.4'
B B 0.0013 0.0007 'International Tables Vol C Tables 4.2.6.8 and 6.1.1.4'
N N 0.0061 0.0033 'International Tables Vol C Tables 4.2.6.8 and 6.1.1.4'
O O 0.0106 0.0060 'International Tables Vol C Tables 4.2.6.8 and 6.1.1.4'
P P 0.1023 0.0942 'International Tables Vol C Tables 4.2.6.8 and 6.1.1.4'
Zn Zn 0.2839 1.4301 'International Tables Vol C Tables 4.2.6.8 and 6.1.1.4'

loop_
_geom_angle_atom_site_label_1
_geom_angle_atom_site_label_2
_geom_angle_atom_site_label_3
_geom_angle
_geom_angle_site_symmetry_1
_geom_angle_site_symmetry_3
C49 Zn1 N2 118.36(8) . .
C49 Zn1 N1 116.12(8) . .
N2 Zn1 N1 125.52(8) . .
C49 Zn1 N2B 117.2(3) . .
N2 Zn1 N2B 34.3(3) . .
N1 Zn1 N2B 114.6(3) . .
C49 Zn1 N1B 121.2(2) . .
N2 Zn1 N1B 109.8(2) . .
N1 Zn1 N1B 34.8(2) . .
N2B Zn1 N1B 121.6(3) . .
N1 P1 C31 113.63(11) . .
N1 P1 C2 114.52(11) . .
C31 P1 C2 104.89(10) . .
N1 P1 C37 103.21(12) . .
C31 P1 C37 112.13(11) . .
C2 P1 C37 108.58(11) . .
C43 N1 P1 115.95(17) . .
C43 N1 Zn1 116.99(15) . .
P1 N1 Zn1 126.30(12) . .
N1B P1B C2 106.4(4) . .
N1B P1B C31 108.2(4) . .
C2 P1B C31 105.3(2) . .
N1B P1B C43 92.8(3) . .
C2 P1B C43 127.1(2) . .
C31 P1B C43 114.7(2) . .
C37 N1B P1B 106.6(5) . .
C37 N1B Zn1 128.5(5) . .
P1B N1B Zn1 122.7(5) . .
N2 P2 C13 111.26(10) . .
N2 P2 C11 113.92(11) . .
C13 P2 C11 107.94(10) . .
N2 P2 C19 105.21(11) . .
C13 P2 C19 110.82(10) . .
C11 P2 C19 107.64(11) . .
C25 N2 P2 115.13(16) . .
C25 N2 Zn1 117.07(15) . .
P2 N2 Zn1 127.75(12) . .
N2B P2B C13 107.4(4) . .
N2B P2B C11 103.8(4) . .
C13 P2B C11 105.3(2) . .
N2B P2B C25 94.4(4) . .
C13 P2B C25 113.1(2) . .
C11 P2B C25 129.9(2) . .
C19 N2B P2B 105.2(6) . .
C19 N2B Zn1 131.4(5) . .
P2B N2B Zn1 121.4(5) . .
C12 O1 C1 105.55(15) . .
O1 C1 C2 122.56(18) . .
O1 C1 C6 111.81(17) . .
C2 C1 C6 125.54(19) . .
C67 B1 C73 110.31(17) . .
C67 B1 C55 108.99(17) . .
C73 B1 C55 110.44(17) . .
C67 B1 C61 107.87(17) . .
C73 B1 C61 111.59(17) . .
C55 B1 C61 107.54(17) . .
C2S C1S C3S 120.2(2) . 2_575
C2S C1S H1S 119.9 . .
C3S C1S H1S 119.9 2_575 .
C1 C2 C3 115.02(19) . .
C1 C2 P1B 118.45(19) . .
C3 C2 P1B 124.6(2) . .
C1 C2 P1 117.70(15) . .
C3 C2 P1 126.52(17) . .
P1B C2 P1 21.60(11) . .
C1S C2S C3S 120.3(3) . .
C1S C2S H2S 119.8 . .
C3S C2S H2S 119.8 . .
C4 C3 C2 121.1(2) . .
C4 C3 H3 119.5 . .
C2 C3 H3 119.5 . .
C2S C3S C1S 119.4(3) . 2_575
C2S C3S H3S 120.3 . .
C1S C3S H3S 120.3 2_575 .
C5 C4 C3 121.90(19) . .
C5 C4 H4 119.0 . .
C3 C4 H4 119.0 . .
C4 C5 C6 118.54(19) . .
C4 C5 H5 120.7 . .
C6 C5 H5 120.7 . .
C1 C6 C5 117.84(19) . .
C1 C6 C7 105.14(17) . .
C5 C6 C7 136.99(19) . .
C12 C7 C8 118.00(19) . .
C12 C7 C6 105.65(17) . .
C8 C7 C6 136.32(19) . .
C9 C8 C7 118.02(19) . .
C9 C8 H8 121.0 . .
C7 C8 H8 121.0 . .
C8 C9 C10 122.6(2) . .
C8 C9 H9 118.7 . .
C10 C9 H9 118.7 . .
C9 C10 C11 121.1(2) . .
C9 C10 H10 119.5 . .
C11 C10 H10 119.5 . .
C12 C11 C10 114.60(19) . .
C12 C11 P2 117.43(15) . .
C10 C11 P2 127.60(17) . .
C12 C11 P2B 117.35(19) . .
C10 C11 P2B 124.9(2) . .
P2 C11 P2B 22.68(12) . .
O1 C12 C11 122.45(18) . .
O1 C12 C7 111.82(17) . .
C11 C12 C7 125.72(19) . .
C14 C13 C18 119.63(19) . .
C14 C13 P2B 101.7(2) . .
C18 C13 P2B 135.5(2) . .
C14 C13 P2 122.55(16) . .
C18 C13 P2 117.62(16) . .
P2B C13 P2 23.41(13) . .
C15 C14 C13 120.2(2) . .
C15 C14 H14 119.9 . .
C13 C14 H14 119.9 . .
C14 C15 C16 119.7(2) . .
C14 C15 H15 120.2 . .
C16 C15 H15 120.2 . .
C15 C16 C17 120.5(2) . .
C15 C16 H16 119.8 . .
C17 C16 H16 119.8 . .
C18 C17 C16 119.9(2) . .
C18 C17 H17 120.1 . .
C16 C17 H17 120.1 . .
C17 C18 C13 120.1(2) . .
C17 C18 H18 120.0 . .
C13 C18 H18 120.0 . .
C20 C19 C24 119.7(2) . .
C20 C19 N2B 147.6(4) . .
C24 C19 N2B 85.4(4) . .
C20 C19 P2 118.63(18) . .
C24 C19 P2 121.61(18) . .
N2B C19 P2 43.6(3) . .
C19 C20 C21 121.1(2) . .
C19 C20 H20 119.4 . .
C21 C20 H20 119.4 . .
C20 C21 C22 119.6(2) . .
C20 C21 H21 120.2 . .
C22 C21 H21 120.2 . .
C23 C22 C21 119.5(2) . .
C23 C22 H22 120.2 . .
C21 C22 H22 120.2 . .
C22 C23 C24 120.3(2) . .
C22 C23 H23 119.8 . .
C24 C23 H23 119.8 . .
C23 C24 C19 119.8(2) . .
C23 C24 H24 120.1 . .
C19 C24 H24 120.1 . .
C26 C25 C30 119.1(2) . .
C26 C25 N2 117.6(2) . .
C30 C25 N2 123.2(2) . .
C26 C25 P2B 127.0(2) . .
C30 C25 P2B 100.4(2) . .
N2 C25 P2B 43.35(15) . .
C25 C26 C27 120.8(3) . .
C25 C26 H26 119.6 . .
C27 C26 H26 119.6 . .
C28 C27 C26 120.4(3) . .
C28 C27 H27 119.8 . .
C26 C27 H27 119.8 . .
C29 C28 C27 119.8(3) . .
C29 C28 H28 120.1 . .
C27 C28 H28 120.1 . .
C28 C29 C30 119.8(3) . .
C28 C29 H29 120.1 . .
C30 C29 H29 120.1 . .
C29 C30 C25 120.1(2) . .
C29 C30 H30 119.9 . .
C25 C30 H30 119.9 . .
C32 C31 C36 119.8(2) . .
C32 C31 P1 123.31(17) . .
C36 C31 P1 116.87(17) . .
C32 C31 P1B 102.3(2) . .
C36 C31 P1B 137.3(2) . .
P1 C31 P1B 21.62(11) . .
C33 C32 C31 120.0(2) . .
C33 C32 H32 120.0 . .
C31 C32 H32 120.0 . .
C32 C33 C34 120.4(2) . .
C32 C33 H33 119.8 . .
C34 C33 H33 119.8 . .
C33 C34 C35 120.4(2) . .
C33 C34 H34 119.8 . .
C35 C34 H34 119.8 . .
C34 C35 C36 120.0(2) . .
C34 C35 H35 120.0 . .
C36 C35 H35 120.0 . .
C35 C36 C31 119.4(2) . .
C35 C36 H36 120.3 . .
C31 C36 H36 120.3 . .
C38 C37 C42 119.9(2) . .
C38 C37 N1B 143.6(4) . .
C42 C37 N1B 87.9(3) . .
C38 C37 P1 118.2(2) . .
C42 C37 P1 121.8(2) . .
N1B C37 P1 42.9(3) . .
C37 C38 C39 121.1(3) . .
C37 C38 H38 119.4 . .
C39 C38 H38 119.4 . .
C38 C39 C40 119.9(3) . .
C38 C39 H39 120.0 . .
C40 C39 H39 120.0 . .
C39 C40 C41 119.5(3) . .
C39 C40 H40 120.2 . .
C41 C40 H40 120.2 . .
C42 C41 C40 119.7(3) . .
C42 C41 H41 120.1 . .
C40 C41 H41 120.1 . .
C37 C42 C41 119.7(3) . .
C37 C42 H42 120.2 . .
C41 C42 H42 120.2 . .
C48 C43 C44 119.4(2) . .
C48 C43 N1 119.9(2) . .
C44 C43 N1 120.6(2) . .
C48 C43 P1B 115.9(2) . .
C44 C43 P1B 109.7(2) . .
N1 C43 P1B 43.45(15) . .
C45 C44 C43 120.4(2) . .
C45 C44 H44 119.8 . .
C43 C44 H44 119.8 . .
C44 C45 C46 119.5(2) . .
C44 C45 H45 120.2 . .
C46 C45 H45 120.2 . .
C47 C46 C45 120.3(2) . .
C47 C46 H46 119.8 . .
C45 C46 H46 119.8 . .
C46 C47 C48 120.4(2) . .
C46 C47 H47 119.8 . .
C48 C47 H47 119.8 . .
C43 C48 C47 119.9(2) . .
C43 C48 H48 120.1 . .
C47 C48 H48 120.1 . .
C54 C49 C50 116.3(2) . .
C54 C49 Zn1 122.15(17) . .
C50 C49 Zn1 121.58(16) . .
C51 C50 C49 121.5(2) . .
C51 C50 H50 119.3 . .
C49 C50 H50 119.3 . .
C52 C51 C50 119.9(2) . .
C52 C51 H51 120.0 . .
C50 C51 H51 120.0 . .
C53 C52 C51 119.9(2) . .
C53 C52 H52 120.0 . .
C51 C52 H52 120.0 . .
C52 C53 C54 120.0(3) . .
C52 C53 H53 120.0 . .
C54 C53 H53 120.0 . .
C49 C54 C53 122.3(2) . .
C49 C54 H54 118.8 . .
C53 C54 H54 118.8 . .
C56 C55 C60 114.9(2) . .
C56 C55 B1 124.28(19) . .
C60 C55 B1 120.50(19) . .
C57 C56 C55 122.9(2) . .
C57 C56 H56 118.6 . .
C55 C56 H56 118.6 . .
C58 C57 C56 120.5(2) . .
C58 C57 H57 119.7 . .
C56 C57 H57 119.7 . .
C57 C58 C59 118.6(2) . .
C57 C58 H58 120.7 . .
C59 C58 H58 120.7 . .
C58 C59 C60 120.4(2) . .
C58 C59 H59 119.8 . .
C60 C59 H59 119.8 . .
C59 C60 C55 122.7(2) . .
C59 C60 H60 118.6 . .
C55 C60 H60 118.6 . .
C66 C61 C62 114.7(2) . .
C66 C61 B1 123.0(2) . .
C62 C61 B1 122.1(2) . .
C63 C62 C61 122.9(3) . .
C63 C62 H62 118.6 . .
C61 C62 H62 118.6 . .
C64 C63 C62 120.4(3) . .
C64 C63 H63 119.8 . .
C62 C63 H63 119.8 . .
C63 C64 C65 118.7(3) . .
C63 C64 H64 120.6 . .
C65 C64 H64 120.6 . .
C64 C65 C66 120.3(3) . .
C64 C65 H65 119.9 . .
C66 C65 H65 119.9 . .
C65 C66 C61 122.9(3) . .
C65 C66 H66 118.5 . .
C61 C66 H66 118.5 . .
C68 C67 C72 115.16(19) . .
C68 C67 B1 123.81(18) . .
C72 C67 B1 121.03(18) . .
C67 C68 C69 122.5(2) . .
C67 C68 H68 118.7 . .
C69 C68 H68 118.7 . .
C70 C69 C68 120.4(2) . .
C70 C69 H69 119.8 . .
C68 C69 H69 119.8 . .
C71 C70 C69 118.7(2) . .
C71 C70 H70 120.6 . .
C69 C70 H70 120.6 . .
C70 C71 C72 120.4(2) . .
C70 C71 H71 119.8 . .
C72 C71 H71 119.8 . .
C71 C72 C67 122.6(2) . .
C71 C72 H72 118.7 . .
C67 C72 H72 118.7 . .
C74 C73 C78 114.0(2) . .
C74 C73 B1 123.84(19) . .
C78 C73 B1 122.05(19) . .
C75 C74 C73 123.4(2) . .
C75 C74 H74 118.3 . .
C73 C74 H74 118.3 . .
C76 C75 C74 120.1(2) . .
C76 C75 H75 119.9 . .
C74 C75 H75 119.9 . .
C75 C76 C77 118.9(2) . .
C75 C76 H76 120.6 . .
C77 C76 H76 120.6 . .
C76 C77 C78 120.3(2) . .
C76 C77 H77 119.9 . .
C78 C77 H77 119.9 . .
C77 C78 C73 123.2(2) . .
C77 C78 H78 118.4 . .
C73 C78 H78 118.4 . .

loop_
_geom_bond_atom_site_label_1
_geom_bond_atom_site_label_2
_geom_bond_distance
_geom_bond_site_symmetry_2
Zn1 C49 1.977(2) .
Zn1 N2 2.0015(19) .
Zn1 N1 2.004(2) .
Zn1 N2B 2.099(9) .
Zn1 N1B 2.112(8) .
P1 N1 1.601(2) .
P1 C31 1.811(2) .
P1 C2 1.817(2) .
P1 C37 1.830(3) .
N1 C43 1.446(3) .
P1B N1B 1.618(9) .
P1B C2 1.807(4) .
P1B C31 1.811(4) .
P1B C43 2.035(5) .
N1B C37 1.485(8) .
P2 N2 1.600(2) .
P2 C13 1.810(2) .
P2 C11 1.810(2) .
P2 C19 1.829(2) .
N2 C25 1.455(3) .
P2B N2B 1.628(10) .
P2B C13 1.794(4) .
P2B C11 1.888(4) .
P2B C25 1.953(5) .
N2B C19 1.560(10) .
O1 C12 1.376(2) .
O1 C1 1.378(2) .
C1 C2 1.378(3) .
C1 C6 1.392(3) .
B1 C67 1.641(3) .
B1 C73 1.647(3) .
B1 C55 1.648(3) .
B1 C61 1.649(3) .
C1S C2S 1.370(4) .
C1S C3S 1.380(4) 2_575
C1S H1S 0.9500 .
C2 C3 1.398(3) .
C2S C3S 1.378(4) .
C2S H2S 0.9500 .
C3 C4 1.397(3) .
C3 H3 0.9500 .
C3S C1S 1.380(4) 2_575
C3S H3S 0.9500 .
C4 C5 1.378(3) .
C4 H4 0.9500 .
C5 C6 1.395(3) .
C5 H5 0.9500 .
C6 C7 1.456(3) .
C7 C12 1.386(3) .
C7 C8 1.394(3) .
C8 C9 1.375(3) .
C8 H8 0.9500 .
C9 C10 1.392(3) .
C9 H9 0.9500 .
C10 C11 1.395(3) .
C10 H10 0.9500 .
C11 C12 1.386(3) .
C13 C14 1.386(3) .
C13 C18 1.387(3) .
C14 C15 1.378(3) .
C14 H14 0.9500 .
C15 C16 1.379(4) .
C15 H15 0.9500 .
C16 C17 1.381(3) .
C16 H16 0.9500 .
C17 C18 1.375(3) .
C17 H17 0.9500 .
C18 H18 0.9500 .
C19 C20 1.358(3) .
C19 C24 1.382(3) .
C20 C21 1.375(3) .
C20 H20 0.9500 .
C21 C22 1.382(4) .
C21 H21 0.9500 .
C22 C23 1.375(4) .
C22 H22 0.9500 .
C23 C24 1.379(4) .
C23 H23 0.9500 .
C24 H24 0.9500 .
C25 C26 1.351(3) .
C25 C30 1.395(4) .
C26 C27 1.376(4) .
C26 H26 0.9500 .
C27 C28 1.371(4) .
C27 H27 0.9500 .
C28 C29 1.365(4) .
C28 H28 0.9500 .
C29 C30 1.382(4) .
C29 H29 0.9500 .
C30 H30 0.9500 .
C31 C32 1.386(3) .
C31 C36 1.389(3) .
C32 C33 1.367(3) .
C32 H32 0.9500 .
C33 C34 1.369(4) .
C33 H33 0.9500 .
C34 C35 1.376(4) .
C34 H34 0.9500 .
C35 C36 1.382(3) .
C35 H35 0.9500 .
C36 H36 0.9500 .
C37 C38 1.366(3) .
C37 C42 1.373(4) .
C38 C39 1.369(4) .
C38 H38 0.9500 .
C39 C40 1.371(5) .
C39 H39 0.9500 .
C40 C41 1.395(5) .
C40 H40 0.9500 .
C41 C42 1.387(4) .
C41 H41 0.9500 .
C42 H42 0.9500 .
C43 C48 1.366(3) .
C43 C44 1.401(3) .
C44 C45 1.360(3) .
C44 H44 0.9500 .
C45 C46 1.380(4) .
C45 H45 0.9500 .
C46 C47 1.366(4) .
C46 H46 0.9500 .
C47 C48 1.380(3) .
C47 H47 0.9500 .
C48 H48 0.9500 .
C49 C54 1.375(3) .
C49 C50 1.417(3) .
C50 C51 1.387(3) .
C50 H50 0.9500 .
C51 C52 1.373(4) .
C51 H51 0.9500 .
C52 C53 1.369(4) .
C52 H52 0.9500 .
C53 C54 1.392(3) .
C53 H53 0.9500 .
C54 H54 0.9500 .
C55 C56 1.392(3) .
C55 C60 1.398(3) .
C56 C57 1.387(3) .
C56 H56 0.9500 .
C57 C58 1.369(3) .
C57 H57 0.9500 .
C58 C59 1.378(4) .
C58 H58 0.9500 .
C59 C60 1.384(3) .
C59 H59 0.9500 .
C60 H60 0.9500 .
C61 C66 1.393(3) .
C61 C62 1.398(3) .
C62 C63 1.390(4) .
C62 H62 0.9500 .
C63 C64 1.368(5) .
C63 H63 0.9500 .
C64 C65 1.377(5) .
C64 H64 0.9500 .
C65 C66 1.389(4) .
C65 H65 0.9500 .
C66 H66 0.9500 .
C67 C68 1.390(3) .
C67 C72 1.404(3) .
C68 C69 1.391(3) .
C68 H68 0.9500 .
C69 C70 1.376(3) .
C69 H69 0.9500 .
C70 C71 1.376(3) .
C70 H70 0.9500 .
C71 C72 1.381(3) .
C71 H71 0.9500 .
C72 H72 0.9500 .
C73 C74 1.400(3) .
C73 C78 1.404(3) .
C74 C75 1.389(3) .
C74 H74 0.9500 .
C75 C76 1.371(4) .
C75 H75 0.9500 .
C76 C77 1.379(4) .
C76 H76 0.9500 .
C77 C78 1.384(3) .
C77 H77 0.9500 .
C78 H78 0.9500 .

loop_
_geom_torsion_atom_site_label_1
_geom_torsion_atom_site_label_2
_geom_torsion_atom_site_label_3
_geom_torsion_atom_site_label_4
_geom_torsion
_geom_torsion_site_symmetry_1
_geom_torsion_site_symmetry_4
C31 P1 N1 C43 51.2(2) . .
C2 P1 N1 C43 -69.3(2) . .
C37 P1 N1 C43 172.85(17) . .
C31 P1 N1 Zn1 -139.21(13) . .
C2 P1 N1 Zn1 100.28(15) . .
C37 P1 N1 Zn1 -17.54(17) . .
C49 Zn1 N1 C43 -69.53(18) . .
N2 Zn1 N1 C43 110.04(17) . .
N2B Zn1 N1 C43 72.2(3) . .
N1B Zn1 N1 C43 -177.3(4) . .
C49 Zn1 N1 P1 120.96(14) . .
N2 Zn1 N1 P1 -59.47(18) . .
N2B Zn1 N1 P1 -97.3(3) . .
N1B Zn1 N1 P1 13.1(4) . .
C2 P1B N1B C37 55.8(5) . .
C31 P1B N1B C37 -57.0(5) . .
C43 P1B N1B C37 -174.2(4) . .
C2 P1B N1B Zn1 -108.8(4) . .
C31 P1B N1B Zn1 138.5(4) . .
C43 P1B N1B Zn1 21.3(5) . .
C49 Zn1 N1B C37 92.0(6) . .
N2 Zn1 N1B C37 -51.9(6) . .
N1 Zn1 N1B C37 -176.3(8) . .
N2B Zn1 N1B C37 -87.8(6) . .
C49 Zn1 N1B P1B -107.1(5) . .
N2 Zn1 N1B P1B 109.1(5) . .
N1 Zn1 N1B P1B -15.3(3) . .
N2B Zn1 N1B P1B 73.1(6) . .
C13 P2 N2 C25 46.49(19) . .
C11 P2 N2 C25 -75.79(18) . .
C19 P2 N2 C25 166.55(16) . .
C13 P2 N2 Zn1 -136.01(13) . .
C11 P2 N2 Zn1 101.71(15) . .
C19 P2 N2 Zn1 -15.94(16) . .
C49 Zn1 N2 C25 -71.47(18) . .
N1 Zn1 N2 C25 108.97(17) . .
N2B Zn1 N2 C25 -169.0(5) . .
N1B Zn1 N2 C25 73.6(3) . .
C49 Zn1 N2 P2 111.07(14) . .
N1 Zn1 N2 P2 -68.49(17) . .
N2B Zn1 N2 P2 13.5(4) . .
N1B Zn1 N2 P2 -103.9(3) . .
C13 P2B N2B C19 -56.5(5) . .
C11 P2B N2B C19 54.7(5) . .
C25 P2B N2B C19 -172.3(4) . .
C13 P2B N2B Zn1 138.0(4) . .
C11 P2B N2B Zn1 -110.8(5) . .
C25 P2B N2B Zn1 22.2(6) . .
C49 Zn1 N2B C19 86.5(7) . .
N2 Zn1 N2B C19 -172.3(10) . .
N1 Zn1 N2B C19 -54.7(7) . .
N1B Zn1 N2B C19 -93.6(7) . .
C49 Zn1 N2B P2B -112.3(5) . .
N2 Zn1 N2B P2B -11.1(3) . .
N1 Zn1 N2B P2B 106.4(5) . .
N1B Zn1 N2B P2B 67.5(7) . .
C12 O1 C1 C2 -175.5(2) . .
C12 O1 C1 C6 1.3(2) . .
O1 C1 C2 C3 179.13(19) . .
C6 C1 C2 C3 2.8(3) . .
O1 C1 C2 P1B -16.1(3) . .
C6 C1 C2 P1B 167.6(2) . .
O1 C1 C2 P1 8.4(3) . .
C6 C1 C2 P1 -167.90(18) . .
N1B P1B C2 C1 54.9(4) . .
C31 P1B C2 C1 169.7(2) . .
C43 P1B C2 C1 -51.8(4) . .
N1B P1B C2 C3 -141.9(4) . .
C31 P1B C2 C3 -27.1(3) . .
C43 P1B C2 C3 111.5(3) . .
N1B P1B C2 P1 -39.0(4) . .
C31 P1B C2 P1 75.8(3) . .
C43 P1B C2 P1 -145.7(5) . .
N1 P1 C2 C1 -47.9(2) . .
C31 P1 C2 C1 -173.15(17) . .
C37 P1 C2 C1 66.8(2) . .
N1 P1 C2 C3 142.6(2) . .
C31 P1 C2 C3 17.4(2) . .
C37 P1 C2 C3 -102.7(2) . .
N1 P1 C2 P1B 49.9(3) . .
C31 P1 C2 P1B -75.4(3) . .
C37 P1 C2 P1B 164.6(4) . .
C3S C1S C2S C3S 0.1(4) 2_575 .
C1 C2 C3 C4 -0.7(3) . .
P1B C2 C3 C4 -164.5(2) . .
P1 C2 C3 C4 168.99(17) . .
C1S C2S C3S C1S -0.1(4) . 2_575
C2 C3 C4 C5 -0.8(3) . .
C3 C4 C5 C6 0.5(3) . .
O1 C1 C6 C5 -179.84(18) . .
C2 C1 C6 C5 -3.2(3) . .
O1 C1 C6 C7 -1.2(2) . .
C2 C1 C6 C7 175.4(2) . .
C4 C5 C6 C1 1.4(3) . .
C4 C5 C6 C7 -176.7(2) . .
C1 C6 C7 C12 0.7(2) . .
C5 C6 C7 C12 178.9(2) . .
C1 C6 C7 C8 -177.3(2) . .
C5 C6 C7 C8 0.9(4) . .
C12 C7 C8 C9 -0.1(3) . .
C6 C7 C8 C9 177.7(2) . .
C7 C8 C9 C10 1.5(3) . .
C8 C9 C10 C11 -0.9(4) . .
C9 C10 C11 C12 -1.0(3) . .
C9 C10 C11 P2 171.76(19) . .
C9 C10 C11 P2B -160.2(2) . .
N2 P2 C11 C12 -46.3(2) . .
C13 P2 C11 C12 -170.35(17) . .
C19 P2 C11 C12 70.0(2) . .
N2 P2 C11 C10 141.1(2) . .
C13 P2 C11 C10 17.1(3) . .
C19 P2 C11 C10 -102.6(2) . .
N2 P2 C11 P2B 49.5(3) . .
C13 P2 C11 P2B -74.6(3) . .
C19 P2 C11 P2B 165.8(3) . .
N2B P2B C11 C12 57.0(5) . .
C13 P2B C11 C12 169.7(2) . .
C25 P2B C11 C12 -51.0(4) . .
N2B P2B C11 C10 -144.3(4) . .
C13 P2B C11 C10 -31.6(4) . .
C25 P2B C11 C10 107.7(3) . .
N2B P2B C11 P2 -39.2(4) . .
C13 P2B C11 P2 73.5(3) . .
C25 P2B C11 P2 -147.2(5) . .
C1 O1 C12 C11 179.7(2) . .
C1 O1 C12 C7 -0.9(2) . .
C10 C11 C12 O1 -178.1(2) . .
P2 C11 C12 O1 8.4(3) . .
P2B C11 C12 O1 -17.2(3) . .
C10 C11 C12 C7 2.5(3) . .
P2 C11 C12 C7 -171.01(18) . .
P2B C11 C12 C7 163.4(2) . .
C8 C7 C12 O1 178.50(18) . .
C6 C7 C12 O1 0.1(2) . .
C8 C7 C12 C11 -2.0(3) . .
C6 C7 C12 C11 179.6(2) . .
N2B P2B C13 C14 -163.7(4) . .
C11 P2B C13 C14 86.1(2) . .
C25 P2B C13 C14 -61.0(3) . .
N2B P2B C13 C18 -4.9(5) . .
C11 P2B C13 C18 -115.1(3) . .
C25 P2B C13 C18 97.8(3) . .
N2B P2B C13 P2 41.6(4) . .
C11 P2B C13 P2 -68.6(3) . .
C25 P2B C13 P2 144.3(5) . .
N2 P2 C13 C14 -75.5(2) . .
C11 P2 C13 C14 50.2(2) . .
C19 P2 C13 C14 167.79(18) . .
N2 P2 C13 C18 99.27(19) . .
C11 P2 C13 C18 -135.05(18) . .
C19 P2 C13 C18 -17.4(2) . .
N2 P2 C13 P2B -45.7(3) . .
C11 P2 C13 P2B 79.9(3) . .
C19 P2 C13 P2B -162.4(3) . .
C18 C13 C14 C15 -0.8(3) . .
P2B C13 C14 C15 162.2(2) . .
P2 C13 C14 C15 173.86(18) . .
C13 C14 C15 C16 0.6(4) . .
C14 C15 C16 C17 0.3(4) . .
C15 C16 C17 C18 -0.9(4) . .
C16 C17 C18 C13 0.7(4) . .
C14 C13 C18 C17 0.2(3) . .
P2B C13 C18 C17 -155.8(3) . .
P2 C13 C18 C17 -174.76(18) . .
P2B N2B C19 C20 -70.0(9) . .
Zn1 N2B C19 C20 93.4(9) . .
P2B N2B C19 C24 146.8(5) . .
Zn1 N2B C19 C24 -49.8(6) . .
P2B N2B C19 P2 -1.06(17) . .
Zn1 N2B C19 P2 162.4(10) . .
N2 P2 C19 C20 144.52(18) . .
C13 P2 C19 C20 -95.13(19) . .
C11 P2 C19 C20 22.7(2) . .
N2 P2 C19 C24 -39.3(2) . .
C13 P2 C19 C24 81.1(2) . .
C11 P2 C19 C24 -161.12(19) . .
N2 P2 C19 N2B -0.8(5) . .
C13 P2 C19 N2B 119.6(5) . .
C11 P2 C19 N2B -122.6(5) . .
C24 C19 C20 C21 -0.1(3) . .
N2B C19 C20 C21 -136.7(7) . .
P2 C19 C20 C21 176.14(18) . .
C19 C20 C21 C22 1.4(4) . .
C20 C21 C22 C23 -0.8(4) . .
C21 C22 C23 C24 -1.1(4) . .
C22 C23 C24 C19 2.4(4) . .
C20 C19 C24 C23 -1.8(4) . .
N2B C19 C24 C23 156.6(4) . .
P2 C19 C24 C23 -177.93(19) . .
P2 N2 C25 C26 -111.1(2) . .
Zn1 N2 C25 C26 71.1(3) . .
P2 N2 C25 C30 72.5(3) . .
Zn1 N2 C25 C30 -105.3(3) . .
P2 N2 C25 P2B 4.72(18) . .
Zn1 N2 C25 P2B -173.1(2) . .
N2B P2B C25 C26 83.5(4) . .
C13 P2B C25 C26 -27.5(4) . .
C11 P2B C25 C26 -164.4(3) . .
N2B P2B C25 C30 -137.2(4) . .
C13 P2B C25 C30 111.8(2) . .
C11 P2B C25 C30 -25.1(3) . .
N2B P2B C25 N2 -9.2(3) . .
C13 P2B C25 N2 -120.2(3) . .
C11 P2B C25 N2 103.0(3) . .
C30 C25 C26 C27 1.2(4) . .
N2 C25 C26 C27 -175.3(3) . .
P2B C25 C26 C27 134.0(3) . .
C25 C26 C27 C28 -1.5(5) . .
C26 C27 C28 C29 1.4(5) . .
C27 C28 C29 C30 -1.0(5) . .
C28 C29 C30 C25 0.7(5) . .
C26 C25 C30 C29 -0.8(4) . .
N2 C25 C30 C29 175.5(2) . .
P2B C25 C30 C29 -144.2(3) . .
N1 P1 C31 C32 -66.6(2) . .
C2 P1 C31 C32 59.2(2) . .
C37 P1 C31 C32 176.84(18) . .
N1 P1 C31 C36 112.19(18) . .
C2 P1 C31 C36 -122.01(18) . .
C37 P1 C31 C36 -4.4(2) . .
N1 P1 C31 P1B -51.1(3) . .
C2 P1 C31 P1B 74.7(3) . .
C37 P1 C31 P1B -167.7(4) . .
N1B P1B C31 C32 -156.2(4) . .
C2 P1B C31 C32 90.3(2) . .
C43 P1B C31 C32 -54.1(3) . .
N1B P1B C31 C36 14.8(5) . .
C2 P1B C31 C36 -98.7(3) . .
C43 P1B C31 C36 116.9(3) . .
N1B P1B C31 P1 37.1(4) . .
C2 P1B C31 P1 -76.4(3) . .
C43 P1B C31 P1 139.1(5) . .
C36 C31 C32 C33 -1.9(3) . .
P1 C31 C32 C33 176.88(19) . .
P1B C31 C32 C33 171.1(2) . .
C31 C32 C33 C34 1.0(4) . .
C32 C33 C34 C35 0.8(4) . .
C33 C34 C35 C36 -1.6(4) . .
C34 C35 C36 C31 0.7(4) . .
C32 C31 C36 C35 1.1(3) . .
P1 C31 C36 C35 -177.78(19) . .
P1B C31 C36 C35 -168.8(3) . .
P1B N1B C37 C38 -72.1(8) . .
Zn1 N1B C37 C38 91.2(7) . .
P1B N1B C37 C42 145.4(4) . .
Zn1 N1B C37 C42 -51.3(5) . .
P1B N1B C37 P1 1.04(16) . .
Zn1 N1B C37 P1 164.4(8) . .
N1 P1 C37 C38 140.7(2) . .
C31 P1 C37 C38 -96.7(2) . .
C2 P1 C37 C38 18.8(2) . .
N1 P1 C37 C42 -42.5(2) . .
C31 P1 C37 C42 80.2(2) . .
C2 P1 C37 C42 -164.4(2) . .
N1 P1 C37 N1B 0.8(5) . .
C31 P1 C37 N1B 123.4(5) . .
C2 P1 C37 N1B -121.1(5) . .
C42 C37 C38 C39 0.2(4) . .
N1B C37 C38 C39 -135.3(6) . .
P1 C37 C38 C39 177.0(2) . .
C37 C38 C39 C40 1.8(4) . .
C38 C39 C40 C41 -1.5(5) . .
C39 C40 C41 C42 -0.7(5) . .
C38 C37 C42 C41 -2.4(4) . .
N1B C37 C42 C41 153.0(4) . .
P1 C37 C42 C41 -179.1(2) . .
C40 C41 C42 C37 2.7(4) . .
P1 N1 C43 C48 -93.0(3) . .
Zn1 N1 C43 C48 96.4(2) . .
P1 N1 C43 C44 91.1(3) . .
Zn1 N1 C43 C44 -79.5(3) . .
P1 N1 C43 P1B 4.26(17) . .
Zn1 N1 C43 P1B -166.4(2) . .
N1B P1B C43 C48 102.5(4) . .
C2 P1B C43 C48 -144.5(3) . .
C31 P1B C43 C48 -9.1(3) . .
N1B P1B C43 C44 -118.6(3) . .
C2 P1B C43 C44 -5.5(4) . .
C31 P1B C43 C44 129.8(2) . .
N1B P1B C43 N1 -4.5(3) . .
C2 P1B C43 N1 108.6(3) . .
C31 P1B C43 N1 -116.1(3) . .
C48 C43 C44 C45 -2.8(4) . .
N1 C43 C44 C45 173.1(2) . .
P1B C43 C44 C45 -140.0(2) . .
C43 C44 C45 C46 3.1(4) . .
C44 C45 C46 C47 -2.7(4) . .
C45 C46 C47 C48 1.9(4) . .
C44 C43 C48 C47 2.0(4) . .
N1 C43 C48 C47 -174.0(2) . .
P1B C43 C48 C47 136.7(2) . .
C46 C47 C48 C43 -1.6(4) . .
N2 Zn1 C49 C54 159.58(17) . .
N1 Zn1 C49 C54 -20.8(2) . .
N2B Zn1 C49 C54 -161.5(3) . .
N1B Zn1 C49 C54 18.7(3) . .
N2 Zn1 C49 C50 -21.2(2) . .
N1 Zn1 C49 C50 158.45(17) . .
N2B Zn1 C49 C50 17.8(3) . .
N1B Zn1 C49 C50 -162.1(3) . .
C54 C49 C50 C51 -1.6(3) . .
Zn1 C49 C50 C51 179.07(18) . .
C49 C50 C51 C52 0.9(4) . .
C50 C51 C52 C53 -0.3(4) . .
C51 C52 C53 C54 0.6(4) . .
C50 C49 C54 C53 1.9(3) . .
Zn1 C49 C54 C53 -178.83(19) . .
C52 C53 C54 C49 -1.4(4) . .
C67 B1 C55 C56 -153.1(2) . .
C73 B1 C55 C56 -31.8(3) . .
C61 B1 C55 C56 90.2(2) . .
C67 B1 C55 C60 34.1(3) . .
C73 B1 C55 C60 155.4(2) . .
C61 B1 C55 C60 -82.6(2) . .
C60 C55 C56 C57 1.1(3) . .
B1 C55 C56 C57 -172.1(2) . .
C55 C56 C57 C58 0.0(3) . .
C56 C57 C58 C59 -0.7(4) . .
C57 C58 C59 C60 0.2(4) . .
C58 C59 C60 C55 1.0(5) . .
C56 C55 C60 C59 -1.6(4) . .
B1 C55 C60 C59 171.9(2) . .
C67 B1 C61 C66 91.4(2) . .
C73 B1 C61 C66 -30.0(3) . .
C55 B1 C61 C66 -151.2(2) . .
C67 B1 C61 C62 -82.6(2) . .
C73 B1 C61 C62 156.05(19) . .
C55 B1 C61 C62 34.8(3) . .
C66 C61 C62 C63 -1.6(3) . .
B1 C61 C62 C63 172.9(2) . .
C61 C62 C63 C64 1.8(4) . .
C62 C63 C64 C65 0.1(4) . .
C63 C64 C65 C66 -2.2(4) . .
C64 C65 C66 C61 2.4(4) . .
C62 C61 C66 C65 -0.5(4) . .
B1 C61 C66 C65 -174.9(2) . .
C73 B1 C67 C68 109.9(2) . .
C55 B1 C67 C68 -128.7(2) . .
C61 B1 C67 C68 -12.2(3) . .
C73 B1 C67 C72 -69.0(3) . .
C55 B1 C67 C72 52.4(3) . .
C61 B1 C67 C72 168.9(2) . .
C72 C67 C68 C69 1.4(3) . .
B1 C67 C68 C69 -177.5(2) . .
C67 C68 C69 C70 0.7(4) . .
C68 C69 C70 C71 -1.8(4) . .
C69 C70 C71 C72 0.7(4) . .
C70 C71 C72 C67 1.6(4) . .
C68 C67 C72 C71 -2.6(3) . .
B1 C67 C72 C71 176.4(2) . .
C67 B1 C73 C74 18.0(3) . .
C55 B1 C73 C74 -102.6(2) . .
C61 B1 C73 C74 137.9(2) . .
C67 B1 C73 C78 -165.45(18) . .
C55 B1 C73 C78 74.0(2) . .
C61 B1 C73 C78 -45.6(3) . .
C78 C73 C74 C75 -1.9(3) . .
B1 C73 C74 C75 174.9(2) . .
C73 C74 C75 C76 0.9(4) . .
C74 C75 C76 C77 0.9(4) . .
C75 C76 C77 C78 -1.6(4) . .
C76 C77 C78 C73 0.5(4) . .
C74 C73 C78 C77 1.2(3) . .
B1 C73 C78 C77 -175.7(2) . .

loop_
_platon_squeeze_void_nr
_platon_squeeze_void_average_x
_platon_squeeze_void_average_y
_platon_squeeze_void_average_z
_platon_squeeze_void_volume
_platon_squeeze_void_count_electrons
_platon_squeeze_void_content
1 -0.012 0.000 0.500 365 70 ' '
2 0.000 0.500 0.000 23 1 ' '
